data_1513933
loop_
_publ_author_name
'Zhu, Can'
'Ma, Shengming'

_publ_section_title
;
 Efficient Carbazole Synthesis via Pd/Cu-Cocatalyzed
 Cross-Coupling/Isomerization of 2-Allyl-3-iodoindoles and Terminal
 Alkynes.
;
_journal_issue 6
_journal_name_full 'Organic letters'
_journal_page_first 1542
_journal_page_last 1545
_journal_paper_doi 10.1021/ol500119r
_journal_volume 16
_journal_year 2014
_chemical_formula_sum 'C20 H17 N O2 S'
_chemical_formula_weight 335.41
_chemical_name_systematic
; 
 ? 
;
_space_group_IT_number 14
_symmetry_cell_setting monoclinic
_symmetry_space_group_name_Hall '-P 2ybc'
_symmetry_space_group_name_H-M 'P 1 21/c 1'
_atom_sites_solution_hydrogens geom
_atom_sites_solution_primary direct
_atom_sites_solution_secondary difmap
_audit_creation_method SHELXL-97
_cell_angle_alpha 90.00
_cell_angle_beta 114.040(2)
_cell_angle_gamma 90.00
_cell_formula_units_Z 4
_cell_length_a 12.928(2)
_cell_length_b 11.9718(19)
_cell_length_c 11.6528(18)
_cell_measurement_reflns_used 3353
_cell_measurement_temperature 293(2)
_cell_measurement_theta_max 54.341
_cell_measurement_theta_min 4.843
_cell_volume 1647.1(4)
_computing_cell_refinement 'Bruker SMART'
_computing_data_collection 'Bruker SMART'
_computing_data_reduction 'Bruker SHELXTL'
_computing_molecular_graphics 'Bruker SHELXTL'
_computing_publication_material 'Bruker SHELXTL'
_computing_structure_refinement 'SHELXL-97 (Sheldrick, 1997)'
_computing_structure_solution 'SHELXS-97 (Sheldrick, 1990)'
_diffrn_ambient_temperature 293(2)
_diffrn_measured_fraction_theta_full 0.996
_diffrn_measured_fraction_theta_max 0.996
_diffrn_measurement_device_type 'CCD area detector'
_diffrn_measurement_method 'phi and omega scans'
_diffrn_radiation_monochromator graphite
_diffrn_radiation_source 'fine-focus sealed tube'
_diffrn_radiation_type MoK\a
_diffrn_radiation_wavelength 0.71073
_diffrn_reflns_av_R_equivalents 0.0208
_diffrn_reflns_av_sigmaI/netI 0.0262
_diffrn_reflns_limit_h_max 15
_diffrn_reflns_limit_h_min -7
_diffrn_reflns_limit_k_max 14
_diffrn_reflns_limit_k_min -14
_diffrn_reflns_limit_l_max 14
_diffrn_reflns_limit_l_min -14
_diffrn_reflns_number 8407
_diffrn_reflns_theta_full 26.00
_diffrn_reflns_theta_max 26.00
_diffrn_reflns_theta_min 2.42
_exptl_absorpt_coefficient_mu 0.208
_exptl_absorpt_correction_T_max 1.00000
_exptl_absorpt_correction_T_min 0.74912
_exptl_absorpt_correction_type empirical
_exptl_absorpt_process_details sadabs
_exptl_crystal_colour colorless
_exptl_crystal_density_diffrn 1.353
_exptl_crystal_density_method 'not measured'
_exptl_crystal_description prismatic
_exptl_crystal_F_000 704
_exptl_crystal_size_max 0.318
_exptl_crystal_size_mid 0.269
_exptl_crystal_size_min 0.231
_refine_diff_density_max 0.310
_refine_diff_density_min -0.148
_refine_diff_density_rms 0.042
_refine_ls_extinction_method none
_refine_ls_goodness_of_fit_ref 1.039
_refine_ls_hydrogen_treatment constr
_refine_ls_matrix_type full
_refine_ls_number_parameters 219
_refine_ls_number_reflns 3231
_refine_ls_number_restraints 0
_refine_ls_restrained_S_all 1.039
_refine_ls_R_factor_all 0.0564
_refine_ls_R_factor_gt 0.0448
_refine_ls_shift/su_max 0.005
_refine_ls_shift/su_mean 0.000
_refine_ls_structure_factor_coef Fsqd
_refine_ls_weighting_details 'calc w=1/[\s^2^(Fo^2^)+(0.0599P)^2^+0.3743P] where P=(Fo^2^+2Fc^2^)/3'
_refine_ls_weighting_scheme calc
_refine_ls_wR_factor_gt 0.1114
_refine_ls_wR_factor_ref 0.1185
_reflns_number_gt 2629
_reflns_number_total 3231
_reflns_threshold_expression >2sigma(I)
_cod_data_source_file ol500119r_si_002.cif
_cod_data_source_block cd211409
_cod_depositor_comments
;
The following automatic conversions were performed:

'_symmetry_cell_setting' value 'Monoclinic' changed to 'monoclinic'
according to
/usr/data/users/saulius/crontab/automatic-downloads/current/ACS/lib/dictionaries/cif_core.dic
dictionary named 'cif_core.dic' version 2.4.2 from 2011-04-26.

Automatic conversion script
Id: cif_fix_values 2281 2013-09-26 08:29:07Z andrius 
;
_cod_original_sg_symbol_H-M P2(1)/c
_cod_database_code 1513933

loop_
_symmetry_equiv_pos_as_xyz
'x, y, z'
'-x, y+1/2, -z+1/2'
'-x, -y, -z'
'x, -y-1/2, z-1/2'

loop_
_atom_site_label
_atom_site_type_symbol
_atom_site_fract_x
_atom_site_fract_y
_atom_site_fract_z
_atom_site_U_iso_or_equiv
_atom_site_adp_type
_atom_site_occupancy
_atom_site_symmetry_multiplicity
_atom_site_calc_flag
_atom_site_refinement_flags
S1 S 0.12401(4) 0.17320(4) 0.28973(5) 0.05269(18) Uani 1 1 d .
N1 N 0.24473(13) 0.16064(12) 0.27052(14) 0.0481(4) Uani 1 1 d .
O1 O 0.03507(12) 0.14775(13) 0.17135(14) 0.0678(4) Uani 1 1 d .
O2 O 0.12757(13) 0.27971(12) 0.34508(15) 0.0703(4) Uani 1 1 d .
C1 C 0.35223(16) 0.17485(14) 0.37357(17) 0.0457(4) Uani 1 1 d .
C2 C 0.37884(18) 0.23685(16) 0.48262(19) 0.0549(5) Uani 1 1 d .
H2 H 0.3241 0.2782 0.4965 0.066 Uiso 1 1 calc R
C3 C 0.4898(2) 0.23455(18) 0.5695(2) 0.0625(6) Uani 1 1 d .
H3 H 0.5100 0.2744 0.6440 0.075 Uiso 1 1 calc R
C4 C 0.57192(19) 0.17429(18) 0.5484(2) 0.0619(5) Uani 1 1 d .
H4 H 0.6460 0.1743 0.6090 0.074 Uiso 1 1 calc R
C5 C 0.54576(17) 0.11442(17) 0.43944(19) 0.0560(5) Uani 1 1 d .
H5 H 0.6017 0.0754 0.4253 0.067 Uiso 1 1 calc R
C6 C 0.43385(16) 0.11325(14) 0.35044(17) 0.0457(4) Uani 1 1 d .
C7 C 0.37662(16) 0.05627(15) 0.23076(16) 0.0462(4) Uani 1 1 d .
C8 C 0.26112(16) 0.08349(15) 0.18544(16) 0.0471(4) Uani 1 1 d .
C9 C 0.18186(19) 0.04248(18) 0.07208(18) 0.0598(5) Uani 1 1 d .
H9 H 0.1057 0.0617 0.0424 0.072 Uiso 1 1 calc R
C10 C 0.2216(2) -0.0278(2) 0.0061(2) 0.0696(6) Uani 1 1 d .
H10 H 0.1705 -0.0578 -0.0693 0.084 Uiso 1 1 calc R
C11 C 0.3348(2) -0.05544(19) 0.0480(2) 0.0698(6) Uani 1 1 d .
H11 H 0.3577 -0.1031 -0.0003 0.084 Uiso 1 1 calc R
C12 C 0.41572(19) -0.01391(16) 0.16051(19) 0.0565(5) Uani 1 1 d .
C13 C 0.5393(2) -0.0424(2) 0.2020(2) 0.0753(7) Uani 1 1 d .
H13A H 0.5491 -0.0865 0.1383 0.113 Uiso 1 1 calc R
H13B H 0.5648 -0.0842 0.2789 0.113 Uiso 1 1 calc R
H13C H 0.5826 0.0251 0.2151 0.113 Uiso 1 1 calc R
C14 C 0.13120(14) 0.06873(16) 0.39822(17) 0.0465(4) Uani 1 1 d .
C15 C 0.11764(17) -0.04185(16) 0.35969(18) 0.0541(5) Uani 1 1 d .
H15 H 0.1013 -0.0600 0.2765 0.065 Uiso 1 1 calc R
C16 C 0.12856(18) -0.12431(17) 0.4457(2) 0.0589(5) Uani 1 1 d .
H16 H 0.1205 -0.1986 0.4201 0.071 Uiso 1 1 calc R
C17 C 0.15127(16) -0.09957(19) 0.57002(19) 0.0560(5) Uani 1 1 d .
C18 C 0.16134(17) 0.01188(19) 0.60531(19) 0.0602(5) Uani 1 1 d .
H18 H 0.1746 0.0302 0.6877 0.072 Uiso 1 1 calc R
C19 C 0.15223(16) 0.09598(17) 0.52126(18) 0.0545(5) Uani 1 1 d .
H19 H 0.1601 0.1703 0.5468 0.065 Uiso 1 1 calc R
C20 C 0.1643(2) -0.1919(2) 0.6626(2) 0.0838(7) Uani 1 1 d .
H20A H 0.1746 -0.1602 0.7422 0.126 Uiso 1 1 calc R
H20B H 0.2290 -0.2366 0.6725 0.126 Uiso 1 1 calc R
H20C H 0.0975 -0.2377 0.6321 0.126 Uiso 1 1 calc R

loop_
_atom_site_aniso_label
_atom_site_aniso_U_11
_atom_site_aniso_U_22
_atom_site_aniso_U_33
_atom_site_aniso_U_23
_atom_site_aniso_U_13
_atom_site_aniso_U_12
S1 0.0478(3) 0.0514(3) 0.0594(3) 0.0030(2) 0.0222(2) 0.0083(2)
N1 0.0490(9) 0.0477(8) 0.0494(8) -0.0003(7) 0.0218(7) -0.0013(7)
O1 0.0481(8) 0.0829(10) 0.0610(9) 0.0064(8) 0.0105(7) 0.0120(7)
O2 0.0754(10) 0.0507(8) 0.0910(11) -0.0018(8) 0.0403(9) 0.0131(7)
C1 0.0517(11) 0.0401(9) 0.0498(10) 0.0027(8) 0.0253(9) -0.0062(8)
C2 0.0610(12) 0.0503(11) 0.0594(11) -0.0072(9) 0.0308(10) -0.0077(9)
C3 0.0705(14) 0.0599(12) 0.0584(12) -0.0127(10) 0.0275(11) -0.0192(11)
C4 0.0526(12) 0.0628(13) 0.0618(12) -0.0024(10) 0.0148(10) -0.0137(10)
C5 0.0503(11) 0.0534(11) 0.0655(12) 0.0011(10) 0.0246(10) -0.0036(9)
C6 0.0510(11) 0.0401(9) 0.0514(10) 0.0044(8) 0.0263(9) -0.0047(8)
C7 0.0564(11) 0.0398(9) 0.0478(10) 0.0049(8) 0.0268(9) -0.0017(8)
C8 0.0591(11) 0.0432(9) 0.0446(9) 0.0034(8) 0.0267(9) -0.0046(8)
C9 0.0614(13) 0.0670(13) 0.0494(11) -0.0003(10) 0.0209(10) -0.0070(10)
C10 0.0839(17) 0.0744(15) 0.0528(12) -0.0163(11) 0.0300(12) -0.0167(13)
C11 0.0937(18) 0.0634(13) 0.0643(13) -0.0129(11) 0.0443(13) -0.0035(13)
C12 0.0709(14) 0.0495(11) 0.0591(12) 0.0024(9) 0.0367(11) 0.0014(10)
C13 0.0799(16) 0.0724(15) 0.0873(16) -0.0037(13) 0.0481(14) 0.0149(13)
C14 0.0345(9) 0.0538(10) 0.0535(10) -0.0026(9) 0.0203(8) 0.0006(8)
C15 0.0555(12) 0.0576(11) 0.0520(10) -0.0095(9) 0.0248(9) -0.0087(9)
C16 0.0603(13) 0.0521(11) 0.0692(13) -0.0055(10) 0.0315(11) -0.0096(10)
C17 0.0441(11) 0.0691(13) 0.0609(12) 0.0060(10) 0.0275(9) 0.0008(9)
C18 0.0537(12) 0.0805(15) 0.0506(11) -0.0065(10) 0.0254(10) -0.0001(11)
C19 0.0536(12) 0.0576(11) 0.0564(11) -0.0107(9) 0.0263(10) -0.0011(9)
C20 0.0896(18) 0.0880(17) 0.0849(17) 0.0245(14) 0.0468(15) 0.0097(15)

loop_
_atom_type_symbol
_atom_type_description
_atom_type_scat_dispersion_real
_atom_type_scat_dispersion_imag
_atom_type_scat_source
C C 0.0033 0.0016 'International Tables Vol C Tables 4.2.6.8 and 6.1.1.4'
H H 0.0000 0.0000 'International Tables Vol C Tables 4.2.6.8 and 6.1.1.4'
N N 0.0061 0.0033 'International Tables Vol C Tables 4.2.6.8 and 6.1.1.4'
O O 0.0106 0.0060 'International Tables Vol C Tables 4.2.6.8 and 6.1.1.4'
S S 0.1246 0.1234 'International Tables Vol C Tables 4.2.6.8 and 6.1.1.4'

loop_
_geom_angle_atom_site_label_1
_geom_angle_atom_site_label_2
_geom_angle_atom_site_label_3
_geom_angle
O2 S1 O1 119.74(10)
O2 S1 N1 106.39(9)
O1 S1 N1 106.30(9)
O2 S1 C14 109.29(9)
O1 S1 C14 109.31(9)
N1 S1 C14 104.72(8)
C1 N1 C8 106.91(15)
C1 N1 S1 121.22(12)
C8 N1 S1 124.07(13)
C2 C1 C6 122.17(18)
C2 C1 N1 128.77(18)
C6 C1 N1 109.06(15)
C3 C2 C1 117.2(2)
C3 C2 H2 121.4
C1 C2 H2 121.4
C2 C3 C4 121.59(19)
C2 C3 H3 119.2
C4 C3 H3 119.2
C5 C4 C3 121.1(2)
C5 C4 H4 119.4
C3 C4 H4 119.4
C4 C5 C6 118.8(2)
C4 C5 H5 120.6
C6 C5 H5 120.6
C5 C6 C1 119.08(17)
C5 C6 C7 133.29(18)
C1 C6 C7 107.61(16)
C12 C7 C8 120.01(18)
C12 C7 C6 132.58(18)
C8 C7 C6 107.41(16)
C9 C8 C7 122.31(18)
C9 C8 N1 128.73(18)
C7 C8 N1 108.89(16)
C10 C9 C8 116.7(2)
C10 C9 H9 121.6
C8 C9 H9 121.6
C9 C10 C11 122.2(2)
C9 C10 H10 118.9
C11 C10 H10 118.9
C10 C11 C12 121.9(2)
C10 C11 H11 119.1
C12 C11 H11 119.1
C11 C12 C7 116.9(2)
C11 C12 C13 120.8(2)
C7 C12 C13 122.35(19)
C12 C13 H13A 109.5
C12 C13 H13B 109.5
H13A C13 H13B 109.5
C12 C13 H13C 109.5
H13A C13 H13C 109.5
H13B C13 H13C 109.5
C15 C14 C19 120.39(18)
C15 C14 S1 119.02(14)
C19 C14 S1 120.57(15)
C16 C15 C14 119.26(18)
C16 C15 H15 120.4
C14 C15 H15 120.4
C15 C16 C17 121.6(2)
C15 C16 H16 119.2
C17 C16 H16 119.2
C18 C17 C16 117.99(19)
C18 C17 C20 121.6(2)
C16 C17 C20 120.4(2)
C19 C18 C17 121.51(19)
C19 C18 H18 119.2
C17 C18 H18 119.2
C18 C19 C14 119.23(19)
C18 C19 H19 120.4
C14 C19 H19 120.4
C17 C20 H20A 109.5
C17 C20 H20B 109.5
H20A C20 H20B 109.5
C17 C20 H20C 109.5
H20A C20 H20C 109.5
H20B C20 H20C 109.5

loop_
_geom_bond_atom_site_label_1
_geom_bond_atom_site_label_2
_geom_bond_distance
S1 O2 1.4212(15)
S1 O1 1.4232(15)
S1 N1 1.6713(17)
S1 C14 1.7537(19)
N1 C1 1.429(2)
N1 C8 1.433(2)
C1 C2 1.388(3)
C1 C6 1.401(3)
C2 C3 1.378(3)
C2 H2 0.9300
C3 C4 1.386(3)
C3 H3 0.9300
C4 C5 1.375(3)
C4 H4 0.9300
C5 C6 1.395(3)
C5 H5 0.9300
C6 C7 1.455(3)
C7 C12 1.403(3)
C7 C8 1.404(3)
C8 C9 1.390(3)
C9 C10 1.372(3)
C9 H9 0.9300
C10 C11 1.381(3)
C10 H10 0.9300
C11 C12 1.394(3)
C11 H11 0.9300
C12 C13 1.508(3)
C13 H13A 0.9600
C13 H13B 0.9600
C13 H13C 0.9600
C14 C15 1.386(3)
C14 C19 1.385(3)
C15 C16 1.373(3)
C15 H15 0.9300
C16 C17 1.388(3)
C16 H16 0.9300
C17 C18 1.387(3)
C17 C20 1.505(3)
C18 C19 1.376(3)
C18 H18 0.9300
C19 H19 0.9300
C20 H20A 0.9600
C20 H20B 0.9600
C20 H20C 0.9600

loop_
_geom_torsion_atom_site_label_1
_geom_torsion_atom_site_label_2
_geom_torsion_atom_site_label_3
_geom_torsion_atom_site_label_4
_geom_torsion
O2 S1 N1 C1 54.62(15)
O1 S1 N1 C1 -176.71(13)
C14 S1 N1 C1 -61.05(15)
O2 S1 N1 C8 -160.25(14)
O1 S1 N1 C8 -31.58(16)
C14 S1 N1 C8 84.08(15)
C8 N1 C1 C2 -176.50(18)
S1 N1 C1 C2 -26.2(3)
C8 N1 C1 C6 2.91(18)
S1 N1 C1 C6 153.25(12)
C6 C1 C2 C3 -0.8(3)
N1 C1 C2 C3 178.52(17)
C1 C2 C3 C4 0.9(3)
C2 C3 C4 C5 0.1(3)
C3 C4 C5 C6 -1.3(3)
C4 C5 C6 C1 1.3(3)
C4 C5 C6 C7 -176.73(19)
C2 C1 C6 C5 -0.3(3)
N1 C1 C6 C5 -179.74(16)
C2 C1 C6 C7 178.24(16)
N1 C1 C6 C7 -1.23(19)
C5 C6 C7 C12 -3.3(3)
C1 C6 C7 C12 178.47(19)
C5 C6 C7 C8 177.24(19)
C1 C6 C7 C8 -0.97(19)
C12 C7 C8 C9 0.5(3)
C6 C7 C8 C9 -179.97(17)
C12 C7 C8 N1 -176.73(16)
C6 C7 C8 N1 2.79(19)
C1 N1 C8 C9 179.46(18)
S1 N1 C8 C9 30.2(3)
C1 N1 C8 C7 -3.53(18)
S1 N1 C8 C7 -152.80(13)
C7 C8 C9 C10 0.8(3)
N1 C8 C9 C10 177.41(18)
C8 C9 C10 C11 -1.2(3)
C9 C10 C11 C12 0.3(4)
C10 C11 C12 C7 1.0(3)
C10 C11 C12 C13 -178.0(2)
C8 C7 C12 C11 -1.3(3)
C6 C7 C12 C11 179.27(19)
C8 C7 C12 C13 177.60(19)
C6 C7 C12 C13 -1.8(3)
O2 S1 C14 C15 173.62(15)
O1 S1 C14 C15 40.81(18)
N1 S1 C14 C15 -72.74(16)
O2 S1 C14 C19 -7.59(18)
O1 S1 C14 C19 -140.40(15)
N1 S1 C14 C19 106.06(16)
C19 C14 C15 C16 -1.9(3)
S1 C14 C15 C16 176.92(15)
C14 C15 C16 C17 0.9(3)
C15 C16 C17 C18 0.8(3)
C15 C16 C17 C20 -179.2(2)
C16 C17 C18 C19 -1.7(3)
C20 C17 C18 C19 178.4(2)
C17 C18 C19 C14 0.8(3)
C15 C14 C19 C18 1.0(3)
S1 C14 C19 C18 -177.73(15)
